data_2020517
loop_
_publ_author_name
'Zhang, Yao'
'Li, Jie'
'Ren, Guoyu'
'Qin, Baofu'
'Ma, Haixia'

_publ_section_title
;
 Synthesis, crystal structure and antifungal activity of a divalent
 cobalt(II) complex with uniconazole
;
_journal_coeditor_code OV3075
_journal_issue 6
_journal_name_full 'Acta Crystallographica Section C'
_journal_page_first
;
;
_journal_paper_doi 10.1107/S2053229616007750
_journal_volume 72
_journal_year 2016
_chemical_formula_iupac '[Co Cl2 (C15 H18 Cl1 N3 O1)4]'
_chemical_formula_moiety 'C60 H72 Cl6 Co N12 O4'
_chemical_formula_sum 'C60 H72 Cl6 Co N12 O4'
_chemical_formula_weight 1296.92
_chemical_name_systematic
Dichloridotetrakis[1-(4-chlorophenyl)-4,4-dimethyl-2-(1<i>H</i>-1,2,4-triazol-1-yl-\k<i>N</i>^4^)pent-1-en-3-ol]cobalt(II)
_space_group_crystal_system triclinic
_space_group_IT_number 2
_space_group_name_Hall '-P 1'
_space_group_name_H-M_alt 'P -1'
_symmetry_space_group_name_Hall '-P 1'
_symmetry_space_group_name_H-M 'P -1'
_atom_sites_solution_hydrogens geom
_atom_sites_solution_primary direct
_atom_sites_solution_secondary difmap
_audit_creation_method SHELXL-2014/7
_cell_angle_alpha 93.598(4)
_cell_angle_beta 99.037(5)
_cell_angle_gamma 104.678(4)
_cell_formula_units_Z 1
_cell_length_a 8.909(2)
_cell_length_b 13.332(3)
_cell_length_c 14.920(3)
_cell_measurement_reflns_used 991
_cell_measurement_temperature 293(2)
_cell_measurement_theta_max 19.33
_cell_measurement_theta_min 2.40
_cell_volume 1683.2(6)
_computing_cell_refinement
;
SAINT (Bruker, 2008)
;
_computing_data_collection
;
APEX2 (Bruker, 2008)
;
_computing_data_reduction
;
SAINT (Bruker, 2008)
;
_computing_molecular_graphics
;
SHELXTL (Bruker, 2008)
;
_computing_publication_material
;
SHELXTL (Bruker, 2008)
;
_computing_structure_refinement
;
SHELXL2014 (Sheldrick, 2015)
;
_computing_structure_solution
;
SHELXS97 (Sheldrick, 2008)
;
_diffrn_ambient_temperature 293(2)
_diffrn_detector_area_resol_mean 8.33
_diffrn_measured_fraction_theta_full 0.990
_diffrn_measured_fraction_theta_max 0.968
_diffrn_measurement_device_type 'Bruker APEXII CCD'
_diffrn_measurement_method '\f and \w scans'
_diffrn_radiation_type MoK\a
_diffrn_radiation_wavelength 0.71073
_diffrn_reflns_av_R_equivalents 0.0419
_diffrn_reflns_limit_h_max 11
_diffrn_reflns_limit_h_min -11
_diffrn_reflns_limit_k_max 16
_diffrn_reflns_limit_k_min -16
_diffrn_reflns_limit_l_max 18
_diffrn_reflns_limit_l_min -9
_diffrn_reflns_number 9293
_diffrn_reflns_theta_full 25.242
_diffrn_reflns_theta_max 26.330
_diffrn_reflns_theta_min 1.995
_exptl_absorpt_coefficient_mu 0.545
_exptl_absorpt_correction_T_max 0.872
_exptl_absorpt_correction_T_min 0.840
_exptl_absorpt_correction_type multi-scan
_exptl_absorpt_process_details
;
(SADABS; Krause <i>et al.</i>, 2015)
;
_exptl_crystal_colour red
_exptl_crystal_density_diffrn 1.279
_exptl_crystal_description block
_exptl_crystal_F_000 677
_exptl_crystal_size_max 0.32
_exptl_crystal_size_mid 0.27
_exptl_crystal_size_min 0.25
_refine_diff_density_max 0.274
_refine_diff_density_min -0.272
_refine_ls_extinction_method none
_refine_ls_goodness_of_fit_ref 0.953
_refine_ls_hydrogen_treatment constr
_refine_ls_matrix_type full
_refine_ls_number_parameters 384
_refine_ls_number_reflns 6641
_refine_ls_number_restraints 0
_refine_ls_restrained_S_all 0.953
_refine_ls_R_factor_all 0.1248
_refine_ls_R_factor_gt 0.0579
_refine_ls_shift/su_max 0.000
_refine_ls_shift/su_mean 0.000
_refine_ls_structure_factor_coef Fsqd
_refine_ls_weighting_details 'w=1/[\s^2^(Fo^2^)+(0.0490P)^2^] where P=(Fo^2^+2Fc^2^)/3'
_refine_ls_weighting_scheme calc
_refine_ls_wR_factor_gt 0.1154
_refine_ls_wR_factor_ref 0.1455
_reflns_number_gt 3545
_reflns_number_total 6641
_reflns_threshold_expression 'I > 2\s(I)'
_cod_data_source_file ov3075sup1.cif
_cod_data_source_block I
_cod_database_code 2020517
_shelx_space_group_comment
;
The symmetry employed for this shelxl refinement is uniquely defined
by the following loop, which should always be used as a source of
symmetry information in preference to the above space-group names.
They are only intended as comments.
;
_shelx_estimated_absorpt_t_min 0.840
_shelx_estimated_absorpt_t_max 0.873

loop_
_space_group_symop_operation_xyz
'x, y, z'
'-x, -y, -z'

loop_
_atom_site_type_symbol
_atom_site_label
_atom_site_fract_x
_atom_site_fract_y
_atom_site_fract_z
_atom_site_U_iso_or_equiv
_atom_site_adp_type
_atom_site_calc_flag
_atom_site_occupancy
Co Co1 0.0000 0.5000 0.5000 0.0346(2) Uani d 1
Cl Cl1 -0.24050(11) 0.51793(8) 0.39443(7) 0.0482(3) Uani d 1
Cl Cl2 0.72737(18) 0.14441(11) -0.02690(10) 0.0952(5) Uani d 1
Cl Cl3 1.07502(19) 0.98266(12) 0.14847(12) 0.1113(6) Uani d 1
O O1 0.4456(3) 0.5350(2) 0.27237(19) 0.0515(7) Uani d 1
H H1 0.5204 0.5183 0.3008 0.077 Uiso calc 1
O O2 0.6198(3) 0.6807(2) 0.4927(2) 0.0538(8) Uani d 1
H H2 0.6436 0.6397 0.4578 0.081 Uiso calc 1
N N1 0.0543(3) 0.4148(2) 0.3900(2) 0.0384(8) Uani d 1
N N2 0.1664(4) 0.3687(2) 0.2803(2) 0.0403(8) Uani d 1
N N3 0.0143(4) 0.3099(3) 0.2595(2) 0.0538(10) Uani d 1
N N4 0.1418(4) 0.6412(2) 0.4614(2) 0.0420(8) Uani d 1
N N5 0.3428(3) 0.7410(2) 0.4133(2) 0.0390(8) Uani d 1
N N6 0.2125(4) 0.7679(3) 0.3706(2) 0.0537(10) Uani d 1
C C1 0.1878(4) 0.4289(3) 0.3582(3) 0.0404(10) Uani d 1
H H1A 0.2834 0.4746 0.3865 0.048 Uiso calc 1
C C2 -0.0467(5) 0.3417(3) 0.3272(3) 0.0532(12) Uani d 1
H H2A -0.1522 0.3155 0.3314 0.064 Uiso calc 1
C C3 0.2803(4) 0.3596(3) 0.2235(2) 0.0377(9) Uani d 1
C C4 0.3734(5) 0.4604(3) 0.1955(3) 0.0426(10) Uani d 1
H H4 0.4581 0.4447 0.1672 0.051 Uiso calc 1
C C5 0.2768(5) 0.5111(4) 0.1252(3) 0.0544(12) Uani d 1
C C6 0.1605(6) 0.5588(4) 0.1672(4) 0.0813(16) Uani d 1
H H6A 0.0757 0.5041 0.1797 0.122 Uiso calc 1
H H6B 0.1190 0.6009 0.1251 0.122 Uiso calc 1
H H6C 0.2142 0.6014 0.2229 0.122 Uiso calc 1
C C7 0.3953(7) 0.5981(4) 0.0906(4) 0.0891(18) Uani d 1
H H7A 0.4505 0.6499 0.1405 0.134 Uiso calc 1
H H7B 0.3400 0.6296 0.0447 0.134 Uiso calc 1
H H7C 0.4694 0.5692 0.0648 0.134 Uiso calc 1
C C8 0.1895(7) 0.4296(4) 0.0455(3) 0.0877(18) Uani d 1
H H8A 0.2622 0.3962 0.0234 0.132 Uiso calc 1
H H8B 0.1431 0.4628 -0.0026 0.132 Uiso calc 1
H H8C 0.1081 0.3784 0.0655 0.132 Uiso calc 1
C C9 0.2842(5) 0.2645(3) 0.1960(3) 0.0446(10) Uani d 1
H H9 0.2110 0.2095 0.2135 0.054 Uiso calc 1
C C10 0.3950(5) 0.2369(3) 0.1397(3) 0.0429(10) Uani d 1
C C11 0.5549(5) 0.2699(4) 0.1674(3) 0.0597(13) Uani d 1
H H11 0.5952 0.3124 0.2222 0.072 Uiso calc 1
C C12 0.6586(6) 0.2427(4) 0.1172(3) 0.0641(14) Uani d 1
H H12 0.7670 0.2675 0.1368 0.077 Uiso calc 1
C C13 0.5981(6) 0.1782(4) 0.0377(3) 0.0576(13) Uani d 1
C C14 0.4385(6) 0.1439(4) 0.0066(3) 0.0626(13) Uani d 1
H H14 0.3993 0.1022 -0.0487 0.075 Uiso calc 1
C C15 0.3362(5) 0.1718(3) 0.0583(3) 0.0586(13) Uani d 1
H H15 0.2278 0.1469 0.0386 0.070 Uiso calc 1
C C16 0.2958(5) 0.6663(3) 0.4665(3) 0.0423(10) Uani d 1
H H16 0.3635 0.6359 0.5025 0.051 Uiso calc 1
C C17 0.0979(5) 0.7063(3) 0.4015(3) 0.0533(12) Uani d 1
H H17 -0.0068 0.7068 0.3840 0.064 Uiso calc 1
C C18 0.4949(4) 0.7814(3) 0.3886(3) 0.0389(10) Uani d 1
C C19 0.6387(4) 0.7793(3) 0.4564(3) 0.0426(10) Uani d 1
H H19 0.7259 0.7870 0.4224 0.051 Uiso calc 1
C C20 0.6923(5) 0.8673(3) 0.5361(3) 0.0493(11) Uani d 1
C C21 0.5751(5) 0.8556(4) 0.6021(3) 0.0639(13) Uani d 1
H H21A 0.4768 0.8643 0.5714 0.096 Uiso calc 1
H H21B 0.6169 0.9076 0.6536 0.096 Uiso calc 1
H H21C 0.5580 0.7875 0.6227 0.096 Uiso calc 1
C C22 0.7145(6) 0.9735(3) 0.4991(3) 0.0764(15) Uani d 1
H H22A 0.7869 0.9797 0.4571 0.115 Uiso calc 1
H H22B 0.7558 1.0279 0.5488 0.115 Uiso calc 1
H H22C 0.6148 0.9796 0.4682 0.115 Uiso calc 1
C C23 0.8524(5) 0.8609(4) 0.5876(3) 0.0787(16) Uani d 1
H H23A 0.8407 0.7943 0.6107 0.118 Uiso calc 1
H H23B 0.8898 0.9152 0.6374 0.118 Uiso calc 1
H H23C 0.9268 0.8691 0.5467 0.118 Uiso calc 1
C C24 0.4988(5) 0.8210(3) 0.3096(3) 0.0528(12) Uani d 1
H H24 0.4030 0.8237 0.2759 0.063 Uiso calc 1
C C25 0.6417(5) 0.8614(3) 0.2700(3) 0.0476(11) Uani d 1
C C26 0.6825(5) 0.9630(4) 0.2485(3) 0.0562(12) Uani d 1
H H26 0.6192 1.0065 0.2596 0.067 Uiso calc 1
C C27 0.8155(6) 1.0017(4) 0.2107(3) 0.0624(13) Uani d 1
H H27 0.8418 1.0700 0.1960 0.075 Uiso calc 1
C C28 0.9073(5) 0.9353(4) 0.1956(3) 0.0628(14) Uani d 1
C C29 0.8699(6) 0.8344(4) 0.2133(3) 0.0682(14) Uani d 1
H H29 0.9324 0.7908 0.2007 0.082 Uiso calc 1
C C30 0.7348(5) 0.7974(4) 0.2509(3) 0.0608(13) Uani d 1
H H30 0.7073 0.7283 0.2634 0.073 Uiso calc 1

loop_
_atom_site_aniso_label
_atom_site_aniso_U_11
_atom_site_aniso_U_22
_atom_site_aniso_U_33
_atom_site_aniso_U_12
_atom_site_aniso_U_13
_atom_site_aniso_U_23
Co1 0.0252(4) 0.0401(5) 0.0399(5) 0.0079(3) 0.0118(3) 0.0036(4)
Cl1 0.0332(6) 0.0592(7) 0.0535(7) 0.0163(5) 0.0047(5) 0.0059(5)
Cl2 0.1106(12) 0.0954(11) 0.1051(12) 0.0471(10) 0.0665(10) 0.0018(9)
Cl3 0.1077(12) 0.0839(11) 0.1436(15) -0.0123(9) 0.0967(12) -0.0079(10)
O1 0.0422(18) 0.0561(19) 0.0513(19) 0.0135(14) -0.0032(14) -0.0029(15)
O2 0.060(2) 0.0447(18) 0.070(2) 0.0259(15) 0.0250(17) 0.0181(16)
N1 0.0268(18) 0.050(2) 0.037(2) 0.0088(16) 0.0067(15) 0.0004(16)
N2 0.0321(19) 0.049(2) 0.039(2) 0.0089(16) 0.0097(15) -0.0054(16)
N3 0.032(2) 0.066(3) 0.057(2) 0.0061(18) 0.0093(18) -0.0142(19)
N4 0.0318(19) 0.046(2) 0.048(2) 0.0059(16) 0.0143(16) 0.0023(17)
N5 0.0337(19) 0.0369(19) 0.049(2) 0.0092(15) 0.0139(16) 0.0091(16)
N6 0.039(2) 0.056(2) 0.074(3) 0.0159(18) 0.0171(19) 0.030(2)
C1 0.030(2) 0.053(3) 0.037(2) 0.0085(19) 0.0078(18) -0.005(2)
C2 0.030(2) 0.067(3) 0.060(3) 0.012(2) 0.006(2) -0.008(2)
C3 0.035(2) 0.048(3) 0.031(2) 0.0120(19) 0.0066(18) -0.0005(19)
C4 0.038(2) 0.050(3) 0.041(3) 0.015(2) 0.0094(19) 0.000(2)
C5 0.063(3) 0.056(3) 0.043(3) 0.017(3) 0.006(2) 0.008(2)
C6 0.077(4) 0.091(4) 0.088(4) 0.048(3) 0.005(3) 0.017(3)
C7 0.121(5) 0.073(4) 0.080(4) 0.025(4) 0.029(4) 0.039(3)
C8 0.114(5) 0.084(4) 0.051(3) 0.026(4) -0.027(3) 0.006(3)
C9 0.047(3) 0.050(3) 0.038(3) 0.011(2) 0.016(2) 0.006(2)
C10 0.057(3) 0.041(2) 0.036(2) 0.021(2) 0.016(2) 0.0013(19)
C11 0.061(3) 0.080(4) 0.042(3) 0.032(3) 0.005(2) -0.012(2)
C12 0.054(3) 0.086(4) 0.061(3) 0.036(3) 0.009(3) 0.002(3)
C13 0.076(4) 0.060(3) 0.053(3) 0.032(3) 0.035(3) 0.007(2)
C14 0.077(4) 0.058(3) 0.049(3) 0.009(3) 0.023(3) -0.013(2)
C15 0.061(3) 0.057(3) 0.054(3) 0.003(2) 0.024(3) -0.003(2)
C16 0.040(2) 0.040(2) 0.047(3) 0.0067(19) 0.012(2) 0.008(2)
C17 0.036(2) 0.051(3) 0.082(3) 0.016(2) 0.021(2) 0.020(3)
C18 0.035(2) 0.032(2) 0.047(3) 0.0013(18) 0.013(2) 0.0067(19)
C19 0.036(2) 0.045(3) 0.053(3) 0.0129(19) 0.019(2) 0.014(2)
C20 0.049(3) 0.048(3) 0.047(3) 0.007(2) 0.006(2) 0.006(2)
C21 0.073(3) 0.067(3) 0.052(3) 0.023(3) 0.010(3) -0.004(2)
C22 0.092(4) 0.039(3) 0.083(4) -0.001(3) 0.005(3) 0.002(3)
C23 0.053(3) 0.099(4) 0.073(4) 0.011(3) -0.006(3) 0.011(3)
C24 0.032(2) 0.068(3) 0.053(3) 0.002(2) 0.011(2) 0.014(2)
C25 0.047(3) 0.053(3) 0.041(3) 0.004(2) 0.016(2) 0.010(2)
C26 0.058(3) 0.060(3) 0.050(3) 0.006(2) 0.023(2) 0.009(2)
C27 0.072(3) 0.052(3) 0.058(3) -0.005(3) 0.030(3) 0.009(2)
C28 0.066(3) 0.053(3) 0.066(3) -0.007(3) 0.043(3) -0.001(3)
C29 0.065(3) 0.066(3) 0.075(4) 0.008(3) 0.033(3) 0.000(3)
C30 0.064(3) 0.053(3) 0.065(3) 0.006(2) 0.024(3) 0.014(2)

loop_
_atom_type_symbol
_atom_type_description
_atom_type_scat_dispersion_real
_atom_type_scat_dispersion_imag
_atom_type_scat_source
C C 0.0033 0.0016 'International Tables Vol C Tables 4.2.6.8 and 6.1.1.4'
H H 0.0000 0.0000 'International Tables Vol C Tables 4.2.6.8 and 6.1.1.4'
Cl Cl 0.1484 0.1585 'International Tables Vol C Tables 4.2.6.8 and 6.1.1.4'
Co Co 0.3494 0.9721 'International Tables Vol C Tables 4.2.6.8 and 6.1.1.4'
N N 0.0061 0.0033 'International Tables Vol C Tables 4.2.6.8 and 6.1.1.4'
O O 0.0106 0.0060 'International Tables Vol C Tables 4.2.6.8 and 6.1.1.4'

loop_
_geom_angle_atom_site_label_1
_geom_angle_atom_site_label_2
_geom_angle_atom_site_label_3
_geom_angle_site_symmetry_1
_geom_angle_site_symmetry_3
_geom_angle
_geom_angle_publ_flag
N1 Co1 N1 2_566 . 180.0 y
N1 Co1 N4 2_566 2_566 89.07(12) ?
N1 Co1 N4 . 2_566 90.93(12) y
N1 Co1 N4 2_566 . 90.93(12) ?
N1 Co1 N4 . . 89.07(12) y
N4 Co1 N4 2_566 . 180.00(12) y
N1 Co1 Cl1 2_566 2_566 88.82(8) ?
N1 Co1 Cl1 . 2_566 91.18(8) y
N4 Co1 Cl1 2_566 2_566 90.96(9) ?
N4 Co1 Cl1 . 2_566 89.04(9) y
N1 Co1 Cl1 2_566 . 91.18(8) ?
N1 Co1 Cl1 . . 88.82(8) y
N4 Co1 Cl1 2_566 . 89.04(9) ?
N4 Co1 Cl1 . . 90.96(9) y
Cl1 Co1 Cl1 2_566 . 180.0 y
C4 O1 H1 . . 109.5 ?
C19 O2 H2 . . 109.5 ?
C1 N1 C2 . . 102.4(3) ?
C1 N1 Co1 . . 129.5(3) ?
C2 N1 Co1 . . 127.5(2) ?
C1 N2 N3 . . 109.6(3) ?
C1 N2 C3 . . 128.7(3) ?
N3 N2 C3 . . 121.7(3) ?
C2 N3 N2 . . 102.1(3) ?
C16 N4 C17 . . 101.9(3) ?
C16 N4 Co1 . . 126.1(3) ?
C17 N4 Co1 . . 128.8(3) ?
C16 N5 N6 . . 108.6(3) ?
C16 N5 C18 . . 130.0(3) ?
N6 N5 C18 . . 120.8(3) ?
C17 N6 N5 . . 102.5(3) ?
N1 C1 N2 . . 110.5(4) ?
N1 C1 H1A . . 124.7 ?
N2 C1 H1A . . 124.7 ?
N3 C2 N1 . . 115.4(4) ?
N3 C2 H2A . . 122.3 ?
N1 C2 H2A . . 122.3 ?
C9 C3 N2 . . 116.9(3) ?
C9 C3 C4 . . 126.8(3) ?
N2 C3 C4 . . 116.0(3) ?
O1 C4 C3 . . 111.5(3) ?
O1 C4 C5 . . 108.5(3) ?
C3 C4 C5 . . 114.5(3) ?
O1 C4 H4 . . 107.3 ?
C3 C4 H4 . . 107.3 ?
C5 C4 H4 . . 107.3 ?
C8 C5 C7 . . 109.0(4) ?
C8 C5 C6 . . 110.4(4) ?
C7 C5 C6 . . 108.7(4) ?
C8 C5 C4 . . 109.0(4) ?
C7 C5 C4 . . 106.9(4) ?
C6 C5 C4 . . 112.6(3) ?
C5 C6 H6A . . 109.5 ?
C5 C6 H6B . . 109.5 ?
H6A C6 H6B . . 109.5 ?
C5 C6 H6C . . 109.5 ?
H6A C6 H6C . . 109.5 ?
H6B C6 H6C . . 109.5 ?
C5 C7 H7A . . 109.5 ?
C5 C7 H7B . . 109.5 ?
H7A C7 H7B . . 109.5 ?
C5 C7 H7C . . 109.5 ?
H7A C7 H7C . . 109.5 ?
H7B C7 H7C . . 109.5 ?
C5 C8 H8A . . 109.5 ?
C5 C8 H8B . . 109.5 ?
H8A C8 H8B . . 109.5 ?
C5 C8 H8C . . 109.5 ?
H8A C8 H8C . . 109.5 ?
H8B C8 H8C . . 109.5 ?
C3 C9 C10 . . 126.1(4) ?
C3 C9 H9 . . 117.0 ?
C10 C9 H9 . . 117.0 ?
C11 C10 C15 . . 118.1(4) ?
C11 C10 C9 . . 121.9(4) ?
C15 C10 C9 . . 119.9(4) ?
C10 C11 C12 . . 122.5(4) ?
C10 C11 H11 . . 118.7 ?
C12 C11 H11 . . 118.7 ?
C13 C12 C11 . . 118.3(5) ?
C13 C12 H12 . . 120.8 ?
C11 C12 H12 . . 120.8 ?
C12 C13 C14 . . 121.3(4) ?
C12 C13 Cl2 . . 118.8(4) ?
C14 C13 Cl2 . . 119.8(4) ?
C13 C14 C15 . . 119.4(4) ?
C13 C14 H14 . . 120.3 ?
C15 C14 H14 . . 120.3 ?
C14 C15 C10 . . 120.3(4) ?
C14 C15 H15 . . 119.9 ?
C10 C15 H15 . . 119.9 ?
N4 C16 N5 . . 111.4(3) ?
N4 C16 H16 . . 124.3 ?
N5 C16 H16 . . 124.3 ?
N6 C17 N4 . . 115.5(4) ?
N6 C17 H17 . . 122.2 ?
N4 C17 H17 . . 122.2 ?
C24 C18 N5 . . 117.6(4) ?
C24 C18 C19 . . 124.7(3) ?
N5 C18 C19 . . 117.6(3) ?
O2 C19 C18 . . 111.6(3) ?
O2 C19 C20 . . 109.0(3) ?
C18 C19 C20 . . 115.8(3) ?
O2 C19 H19 . . 106.6 ?
C18 C19 H19 . . 106.6 ?
C20 C19 H19 . . 106.6 ?
C22 C20 C21 . . 110.1(4) ?
C22 C20 C23 . . 108.4(4) ?
C21 C20 C23 . . 109.1(3) ?
C22 C20 C19 . . 110.0(3) ?
C21 C20 C19 . . 111.8(3) ?
C23 C20 C19 . . 107.3(3) ?
C20 C21 H21A . . 109.5 ?
C20 C21 H21B . . 109.5 ?
H21A C21 H21B . . 109.5 ?
C20 C21 H21C . . 109.5 ?
H21A C21 H21C . . 109.5 ?
H21B C21 H21C . . 109.5 ?
C20 C22 H22A . . 109.5 ?
C20 C22 H22B . . 109.5 ?
H22A C22 H22B . . 109.5 ?
C20 C22 H22C . . 109.5 ?
H22A C22 H22C . . 109.5 ?
H22B C22 H22C . . 109.5 ?
C20 C23 H23A . . 109.5 ?
C20 C23 H23B . . 109.5 ?
H23A C23 H23B . . 109.5 ?
C20 C23 H23C . . 109.5 ?
H23A C23 H23C . . 109.5 ?
H23B C23 H23C . . 109.5 ?
C18 C24 C25 . . 125.9(4) ?
C18 C24 H24 . . 117.1 ?
C25 C24 H24 . . 117.1 ?
C30 C25 C26 . . 118.2(4) ?
C30 C25 C24 . . 120.6(4) ?
C26 C25 C24 . . 121.1(4) ?
C25 C26 C27 . . 121.7(4) ?
C25 C26 H26 . . 119.1 ?
C27 C26 H26 . . 119.1 ?
C28 C27 C26 . . 117.7(4) ?
C28 C27 H27 . . 121.2 ?
C26 C27 H27 . . 121.2 ?
C29 C28 C27 . . 122.8(4) ?
C29 C28 Cl3 . . 118.9(4) ?
C27 C28 Cl3 . . 118.3(4) ?
C28 C29 C30 . . 118.2(4) ?
C28 C29 H29 . . 120.9 ?
C30 C29 H29 . . 120.9 ?
C25 C30 C29 . . 121.3(4) ?
C25 C30 H30 . . 119.3 ?
C29 C30 H30 . . 119.3 ?

loop_
_geom_bond_atom_site_label_1
_geom_bond_atom_site_label_2
_geom_bond_site_symmetry_2
_geom_bond_distance
_geom_bond_publ_flag
Co1 N1 2_566 2.124(3) ?
Co1 N1 . 2.124(3) y
Co1 N4 2_566 2.152(3) ?
Co1 N4 . 2.152(3) y
Co1 Cl1 2_566 2.5250(11) ?
Co1 Cl1 . 2.5250(11) y
Cl2 C13 . 1.737(4) ?
Cl3 C28 . 1.742(4) ?
O1 C4 . 1.421(5) ?
O1 H1 . 0.8200 ?
O2 C19 . 1.433(4) ?
O2 H2 . 0.8200 ?
N1 C1 . 1.323(4) ?
N1 C2 . 1.347(5) ?
N2 C1 . 1.329(4) ?
N2 N3 . 1.359(4) ?
N2 C3 . 1.444(4) ?
N3 C2 . 1.315(5) ?
N4 C16 . 1.316(4) ?
N4 C17 . 1.366(5) ?
N5 C16 . 1.338(4) ?
N5 N6 . 1.374(4) ?
N5 C18 . 1.441(4) ?
N6 C17 . 1.304(5) ?
C1 H1A . 0.9300 ?
C2 H2A . 0.9300 ?
C3 C9 . 1.318(5) ?
C3 C4 . 1.511(5) ?
C4 C5 . 1.548(5) ?
C4 H4 . 0.9800 ?
C5 C8 . 1.523(6) ?
C5 C7 . 1.534(6) ?
C5 C6 . 1.536(6) ?
C6 H6A . 0.9600 ?
C6 H6B . 0.9600 ?
C6 H6C . 0.9600 ?
C7 H7A . 0.9600 ?
C7 H7B . 0.9600 ?
C7 H7C . 0.9600 ?
C8 H8A . 0.9600 ?
C8 H8B . 0.9600 ?
C8 H8C . 0.9600 ?
C9 C10 . 1.490(5) ?
C9 H9 . 0.9300 ?
C10 C11 . 1.367(6) ?
C10 C15 . 1.393(6) ?
C11 C12 . 1.379(5) ?
C11 H11 . 0.9300 ?
C12 C13 . 1.368(6) ?
C12 H12 . 0.9300 ?
C13 C14 . 1.372(6) ?
C14 C15 . 1.387(5) ?
C14 H14 . 0.9300 ?
C15 H15 . 0.9300 ?
C16 H16 . 0.9300 ?
C17 H17 . 0.9300 ?
C18 C24 . 1.323(5) ?
C18 C19 . 1.509(5) ?
C19 C20 . 1.544(6) ?
C19 H19 . 0.9800 ?
C20 C22 . 1.529(5) ?
C20 C21 . 1.531(5) ?
C20 C23 . 1.536(6) ?
C21 H21A . 0.9600 ?
C21 H21B . 0.9600 ?
C21 H21C . 0.9600 ?
C22 H22A . 0.9600 ?
C22 H22B . 0.9600 ?
C22 H22C . 0.9600 ?
C23 H23A . 0.9600 ?
C23 H23B . 0.9600 ?
C23 H23C . 0.9600 ?
C24 C25 . 1.479(5) ?
C24 H24 . 0.9300 ?
C25 C30 . 1.379(6) ?
C25 C26 . 1.383(5) ?
C26 C27 . 1.387(5) ?
C26 H26 . 0.9300 ?
C27 C28 . 1.379(6) ?
C27 H27 . 0.9300 ?
C28 C29 . 1.356(6) ?
C29 C30 . 1.397(6) ?
C29 H29 . 0.9300 ?
C30 H30 . 0.9300 ?

loop_
_geom_hbond_atom_site_label_D
_geom_hbond_atom_site_label_H
_geom_hbond_atom_site_label_A
_geom_hbond_site_symmetry_A
_geom_hbond_distance_DH
_geom_hbond_distance_HA
_geom_hbond_distance_DA
_geom_hbond_angle_DHA
_geom_hbond_publ_flag
O1 H1 Cl1 1_655 0.820 2.358 3.157(3) 164.80 yes
O2 H2 Cl1 1_655 0.820 2.358 3.154(3) 164.03 yes

loop_
_geom_torsion_atom_site_label_1
_geom_torsion_atom_site_label_2
_geom_torsion_atom_site_label_3
_geom_torsion_atom_site_label_4
_geom_torsion
C1 N2 N3 C2 1.4(4)
C3 N2 N3 C2 179.8(3)
C16 N5 N6 C17 -0.3(4)
C18 N5 N6 C17 171.7(4)
C2 N1 C1 N2 0.9(4)
Co1 N1 C1 N2 -170.8(2)
N3 N2 C1 N1 -1.5(5)
C3 N2 C1 N1 -179.8(3)
N2 N3 C2 N1 -0.9(5)
C1 N1 C2 N3 0.0(5)
Co1 N1 C2 N3 171.9(3)
C1 N2 C3 C9 132.0(4)
N3 N2 C3 C9 -46.0(5)
C1 N2 C3 C4 -52.7(5)
N3 N2 C3 C4 129.2(4)
C9 C3 C4 O1 -132.8(4)
N2 C3 C4 O1 52.6(4)
C9 C3 C4 C5 103.6(5)
N2 C3 C4 C5 -71.1(4)
O1 C4 C5 C8 -176.0(4)
C3 C4 C5 C8 -50.8(5)
O1 C4 C5 C7 66.2(4)
C3 C4 C5 C7 -168.6(4)
O1 C4 C5 C6 -53.1(5)
C3 C4 C5 C6 72.1(5)
N2 C3 C9 C10 -177.9(4)
C4 C3 C9 C10 7.4(7)
C3 C9 C10 C11 58.2(6)
C3 C9 C10 C15 -124.7(5)
C15 C10 C11 C12 1.2(7)
C9 C10 C11 C12 178.2(4)
C10 C11 C12 C13 -1.5(7)
C11 C12 C13 C14 2.1(7)
C11 C12 C13 Cl2 179.3(3)
C12 C13 C14 C15 -2.4(7)
Cl2 C13 C14 C15 -179.6(3)
C13 C14 C15 C10 2.0(7)
C11 C10 C15 C14 -1.4(6)
C9 C10 C15 C14 -178.6(4)
C17 N4 C16 N5 -0.3(5)
Co1 N4 C16 N5 161.1(2)
N6 N5 C16 N4 0.4(5)
C18 N5 C16 N4 -170.6(4)
N5 N6 C17 N4 0.1(5)
C16 N4 C17 N6 0.1(5)
Co1 N4 C17 N6 -160.6(3)
C16 N5 C18 C24 152.5(4)
N6 N5 C18 C24 -17.6(5)
C16 N5 C18 C19 -29.8(6)
N6 N5 C18 C19 160.1(3)
C24 C18 C19 O2 -136.8(4)
N5 C18 C19 O2 45.7(4)
C24 C18 C19 C20 97.8(5)
N5 C18 C19 C20 -79.7(4)
O2 C19 C20 C22 179.6(3)
C18 C19 C20 C22 -53.6(5)
O2 C19 C20 C21 -57.7(4)
C18 C19 C20 C21 69.1(4)
O2 C19 C20 C23 61.8(4)
C18 C19 C20 C23 -171.4(3)
N5 C18 C24 C25 -176.8(4)
C19 C18 C24 C25 5.7(7)
C18 C24 C25 C30 60.1(7)
C18 C24 C25 C26 -122.0(5)
C30 C25 C26 C27 -1.6(7)
C24 C25 C26 C27 -179.5(4)
C25 C26 C27 C28 -0.4(7)
C26 C27 C28 C29 2.3(8)
C26 C27 C28 Cl3 -179.9(3)
C27 C28 C29 C30 -2.0(8)
Cl3 C28 C29 C30 -179.9(4)
C26 C25 C30 C29 1.9(7)
C24 C25 C30 C29 179.8(4)
C28 C29 C30 C25 -0.1(8)

_cod_database_fobs_code 2020517
